data_1547686
loop_
_publ_author_name
'Bartels, Florian'
'Hong, Young J.'
'Ueda, Daijiro'
'Weber, Manuela'
'Sato, Tsutomu'
'Tantillo, Dean J.'
'Christmann, Mathias'

_publ_section_title
;
 Bioinspired Synthesis of Pentacyclic Onocerane Triterpenoids
;
_journal_name_full 'Chem. Sci.'
_journal_paper_doi 10.1039/C7SC03903D
_journal_year 2017
_chemical_absolute_configuration ad
_chemical_formula_sum 'C37 H55 Br O3'
_chemical_formula_weight 627.72
_space_group_crystal_system monoclinic
_space_group_IT_number 4
_space_group_name_Hall 'P 2yb'
_space_group_name_H-M_alt 'P 1 21 1'
_symmetry_space_group_name_Hall 'P 2yb'
_symmetry_space_group_name_H-M 'P 1 21 1'
_atom_sites_solution_hydrogens geom
_audit_creation_method SHELXL-2014/7
_audit_update_record
;
2017-01-22 deposited with the CCDC.
2017-10-16 downloaded from the CCDC.
;
_cell_angle_alpha 90
_cell_angle_beta 107.5520(10)
_cell_angle_gamma 90
_cell_formula_units_Z 4
_cell_length_a 16.9259(7)
_cell_length_b 8.7979(3)
_cell_length_c 23.0465(9)
_cell_measurement_reflns_used 8520
_cell_measurement_temperature 101(2)
_cell_measurement_theta_max 24.16
_cell_measurement_theta_min 2.41
_cell_volume 3272.1(2)
_computing_cell_refinement 'Bruker SAINT'
_computing_data_collection 'Bruker APEX3'
_computing_data_reduction 'Bruker SAINT'
_computing_molecular_graphics 'Diamond 2.1e'
_computing_publication_material 'Microsoft Word'
_computing_structure_refinement 'SHELXL-2014/7 (Sheldrick, 2014)'
_computing_structure_solution 'SHELXL-2014/7 (Sheldrick, 2014)'
_diffrn_ambient_temperature 101(2)
_diffrn_measured_fraction_theta_full 0.998
_diffrn_measured_fraction_theta_max 0.998
_diffrn_measurement_device_type 'Bruker Photon CMOS Detector, D8 Venture'
_diffrn_measurement_method '\f and \w scans'
_diffrn_radiation_type MoK\a
_diffrn_radiation_wavelength 0.71073
_diffrn_reflns_av_R_equivalents 0.1495
_diffrn_reflns_av_unetI/netI 0.1246
_diffrn_reflns_Laue_measured_fraction_full 0.998
_diffrn_reflns_Laue_measured_fraction_max 0.998
_diffrn_reflns_limit_h_max 20
_diffrn_reflns_limit_h_min -20
_diffrn_reflns_limit_k_max 10
_diffrn_reflns_limit_k_min -10
_diffrn_reflns_limit_l_max 27
_diffrn_reflns_limit_l_min -27
_diffrn_reflns_number 54890
_diffrn_reflns_point_group_measured_fraction_full 0.995
_diffrn_reflns_point_group_measured_fraction_max 0.995
_diffrn_reflns_theta_full 25.045
_diffrn_reflns_theta_max 25.045
_diffrn_reflns_theta_min 2.412
_diffrn_source 'sealed tube'
_exptl_absorpt_coefficient_mu 1.292
_exptl_absorpt_correction_type multi-scan
_exptl_crystal_colour colourless
_exptl_crystal_density_diffrn 1.274
_exptl_crystal_description needle
_exptl_crystal_F_000 1344
_exptl_crystal_recrystallization_method 'Re-crystallisation from solvent: C6H6, (CH2Cl)2, iPrOH'
_exptl_crystal_size_max 0.420
_exptl_crystal_size_mid 0.050
_exptl_crystal_size_min 0.020
_exptl_transmission_factor_max 0.7844
_exptl_transmission_factor_min 0.6763
_refine_diff_density_max 0.327
_refine_diff_density_min -0.376
_refine_diff_density_rms 0.072
_refine_ls_abs_structure_details
;
 Flack x determined using 2691 quotients [(I+)-(I-)]/[(I+)+(I-)]
 (Parsons, Flack and Wagner, Acta Cryst. B69 (2013) 249-259).
;
_refine_ls_abs_structure_Flack 0.023(5)
_refine_ls_extinction_method none
_refine_ls_goodness_of_fit_ref 1.008
_refine_ls_hydrogen_treatment constr
_refine_ls_matrix_type full
_refine_ls_number_parameters 743
_refine_ls_number_reflns 11547
_refine_ls_number_restraints 1
_refine_ls_restrained_S_all 1.008
_refine_ls_R_factor_all 0.1000
_refine_ls_R_factor_gt 0.0534
_refine_ls_shift/su_max 0.001
_refine_ls_shift/su_mean 0.000
_refine_ls_structure_factor_coef Fsqd
_refine_ls_weighting_details 'w=1/[\s^2^(Fo^2^)+(0.0142P)^2^] where P=(Fo^2^+2Fc^2^)/3'
_refine_ls_weighting_scheme calc
_refine_ls_wR_factor_gt 0.0733
_refine_ls_wR_factor_ref 0.0835
_reflns_Friedel_coverage 0.861
_reflns_Friedel_fraction_full 0.992
_reflns_Friedel_fraction_max 0.992
_reflns_number_gt 8254
_reflns_number_total 11547
_reflns_threshold_expression 'I > 2\s(I)'
_cod_data_source_file c7sc03903d2.cif
_cod_data_source_block FB5801Ba
_cod_database_code 1547686
_shelx_shelxl_version_number 2014/7
_shelx_space_group_comment
;
The symmetry employed for this shelxl refinement is uniquely defined
by the following loop, which should always be used as a source of
symmetry information in preference to the above space-group names.
They are only intended as comments.
;
_shelx_estimated_absorpt_t_min 0.613
_shelx_estimated_absorpt_t_max 0.975

loop_
_space_group_symop_operation_xyz
'x, y, z'
'-x, y+1/2, -z'

loop_
_atom_site_label
_atom_site_type_symbol
_atom_site_fract_x
_atom_site_fract_y
_atom_site_fract_z
_atom_site_U_iso_or_equiv
_atom_site_adp_type
_atom_site_occupancy
_atom_site_site_symmetry_order
_atom_site_calc_flag
_atom_site_refinement_flags_posn
_atom_site_refinement_flags_adp
C1 C 0.9384(3) 0.4286(6) 0.9036(2) 0.0135(15) Uani 1 1 d . .
H1A H 0.9921 0.4466 0.9350 0.016 Uiso 1 1 calc R U
H1B H 0.9445 0.4593 0.8638 0.016 Uiso 1 1 calc R U
C2 C 0.8725(3) 0.5273(7) 0.9174(3) 0.0177(15) Uani 1 1 d . .
H2A H 0.8684 0.5024 0.9582 0.021 Uiso 1 1 calc R U
H2B H 0.8879 0.6358 0.9171 0.021 Uiso 1 1 calc R U
C3 C 0.7900(3) 0.4996(6) 0.8699(3) 0.0147(15) Uani 1 1 d . .
H3 H 0.7946 0.5305 0.8293 0.018 Uiso 1 1 calc R U
C4 C 0.7584(4) 0.3351(7) 0.8654(3) 0.0166(16) Uani 1 1 d . .
C5 C 0.8290(3) 0.2292(7) 0.8579(3) 0.0151(15) Uani 1 1 d . .
H5 H 0.8329 0.2518 0.8163 0.018 Uiso 1 1 calc R U
C6 C 0.9178(3) 0.2569(7) 0.9017(3) 0.0150(15) Uani 1 1 d . .
C7 C 0.9814(3) 0.1617(7) 0.8776(2) 0.0166(15) Uani 1 1 d . .
C8 C 0.9602(4) -0.0091(7) 0.8785(3) 0.0228(16) Uani 1 1 d . .
H8 H 0.9653 -0.0357 0.9217 0.027 Uiso 1 1 calc R U
C9 C 0.8696(3) -0.0407(8) 0.8409(3) 0.0270(15) Uani 1 1 d . .
H9A H 0.8644 -0.0275 0.7972 0.032 Uiso 1 1 calc R U
H9B H 0.8565 -0.1480 0.8470 0.032 Uiso 1 1 calc R U
C10 C 0.8062(4) 0.0604(7) 0.8564(3) 0.0267(18) Uani 1 1 d . .
H10A H 0.8015 0.0306 0.8966 0.032 Uiso 1 1 calc R U
H10B H 0.7514 0.0447 0.8259 0.032 Uiso 1 1 calc R U
C11 C 0.9803(3) 0.2082(7) 0.8122(3) 0.0162(15) Uani 1 1 d . .
H11A H 0.9480 0.1315 0.7832 0.019 Uiso 1 1 calc R U
H11B H 0.9510 0.3066 0.8021 0.019 Uiso 1 1 calc R U
C12 C 1.0653(3) 0.2233(7) 0.8028(3) 0.0172(15) Uani 1 1 d . .
H12A H 1.0913 0.1219 0.8046 0.021 Uiso 1 1 calc R U
H12B H 1.0596 0.2681 0.7623 0.021 Uiso 1 1 calc R U
C13 C 1.1188(3) 0.3247(7) 0.8523(2) 0.0139(14) Uani 1 1 d . .
H13 H 1.0811 0.4089 0.8562 0.017 Uiso 1 1 calc R U
C14 C 1.1384(3) 0.2384(7) 0.9130(3) 0.0142(15) Uani 1 1 d . .
C15 C 1.1771(3) 0.3491(7) 0.9648(3) 0.0168(15) Uani 1 1 d . .
H15A H 1.1947 0.2930 1.0038 0.020 Uiso 1 1 calc R U
H15B H 1.1353 0.4254 0.9673 0.020 Uiso 1 1 calc R U
C16 C 1.2522(3) 0.4301(7) 0.9547(2) 0.0186(16) Uani 1 1 d . .
H16A H 1.2748 0.5034 0.9882 0.022 Uiso 1 1 calc R U
H16B H 1.2959 0.3542 0.9560 0.022 Uiso 1 1 calc R U
C17 C 1.2302(3) 0.5146(6) 0.8939(2) 0.0149(15) Uani 1 1 d . .
H17 H 1.1830 0.5821 0.8947 0.018 Uiso 1 1 calc R U
C18 C 1.1929(3) 0.4055(6) 0.8402(3) 0.0134(8) Uani 1 1 d . .
C19 C 1.1589(4) 0.5049(7) 0.7818(3) 0.0219(16) Uani 1 1 d . .
H19A H 1.1383 0.4376 0.7460 0.026 Uiso 1 1 calc R U
H19B H 1.1117 0.5663 0.7855 0.026 Uiso 1 1 calc R U
C20 C 1.2253(4) 0.6109(8) 0.7719(2) 0.0231(15) Uani 1 1 d . .
H20A H 1.2698 0.5494 0.7638 0.028 Uiso 1 1 calc R U
H20B H 1.2004 0.6751 0.7357 0.028 Uiso 1 1 calc R U
C21 C 1.2622(4) 0.7122(7) 0.8269(3) 0.0234(17) Uani 1 1 d . .
H21A H 1.2188 0.7826 0.8313 0.028 Uiso 1 1 calc R U
H21B H 1.3069 0.7744 0.8194 0.028 Uiso 1 1 calc R U
C22 C 1.2978(3) 0.6255(7) 0.8869(3) 0.0188(15) Uani 1 1 d . .
C23 C 0.7283(4) 0.2936(7) 0.9198(3) 0.0228(16) Uani 1 1 d . .
H23A H 0.6834 0.3624 0.9212 0.034 Uiso 1 1 calc R U
H23B H 0.7743 0.3034 0.9575 0.034 Uiso 1 1 calc R U
H23C H 0.7080 0.1886 0.9155 0.034 Uiso 1 1 calc R U
C24 C 0.6836(4) 0.3257(7) 0.8073(3) 0.0246(17) Uani 1 1 d . .
H24A H 0.7017 0.3481 0.7717 0.037 Uiso 1 1 calc R U
H24B H 0.6415 0.3997 0.8099 0.037 Uiso 1 1 calc R U
H24C H 0.6600 0.2231 0.8035 0.037 Uiso 1 1 calc R U
C25 C 0.9275(3) 0.2076(7) 0.9681(2) 0.0196(15) Uani 1 1 d . .
H25A H 0.8994 0.1101 0.9680 0.029 Uiso 1 1 calc R U
H25B H 0.9027 0.2847 0.9879 0.029 Uiso 1 1 calc R U
H25C H 0.9865 0.1968 0.9905 0.029 Uiso 1 1 calc R U
C26 C 1.0170(4) -0.1186(7) 0.8578(3) 0.0321(19) Uani 1 1 d . .
H26A H 0.9996 -0.2236 0.8613 0.048 Uiso 1 1 calc R U
H26B H 1.0744 -0.1049 0.8835 0.048 Uiso 1 1 calc R U
H26C H 1.0134 -0.0972 0.8153 0.048 Uiso 1 1 calc R U
C27 C 1.1938(3) 0.0972(7) 0.9193(3) 0.0202(15) Uani 1 1 d . .
H27A H 1.1771 0.0392 0.8812 0.030 Uiso 1 1 calc R U
H27B H 1.1880 0.0334 0.9526 0.030 Uiso 1 1 calc R U
H27C H 1.2517 0.1289 0.9280 0.030 Uiso 1 1 calc R U
C28 C 1.2538(4) 0.2874(7) 0.8273(3) 0.0188(15) Uani 1 1 d . .
H28A H 1.2226 0.1987 0.8068 0.028 Uiso 1 1 calc R U
H28B H 1.2937 0.2558 0.8658 0.028 Uiso 1 1 calc R U
H28C H 1.2834 0.3334 0.8011 0.028 Uiso 1 1 calc R U
C29 C 1.3809(3) 0.5497(7) 0.8885(3) 0.0241(17) Uani 1 1 d . .
H29A H 1.3729 0.4872 0.8520 0.036 Uiso 1 1 calc R U
H29B H 1.4000 0.4855 0.9248 0.036 Uiso 1 1 calc R U
H29C H 1.4223 0.6285 0.8897 0.036 Uiso 1 1 calc R U
C30 C 1.3170(4) 0.7426(7) 0.9385(3) 0.0259(17) Uani 1 1 d . .
H30A H 1.3505 0.8250 0.9295 0.039 Uiso 1 1 calc R U
H30B H 1.3477 0.6934 0.9769 0.039 Uiso 1 1 calc R U
H30C H 1.2650 0.7843 0.9422 0.039 Uiso 1 1 calc R U
C31 C 0.6898(4) 0.7015(7) 0.8437(3) 0.0170(15) Uani 1 1 d . .
C32 C 0.6303(3) 0.7954(7) 0.8653(3) 0.0155(15) Uani 1 1 d . .
C33 C 0.6085(4) 0.7599(7) 0.9171(3) 0.0181(16) Uani 1 1 d . .
H33 H 0.6309 0.6720 0.9402 0.022 Uiso 1 1 calc R U
C34 C 0.5538(4) 0.8534(7) 0.9353(3) 0.0242(17) Uani 1 1 d . .
H34 H 0.5375 0.8289 0.9702 0.029 Uiso 1 1 calc R U
C35 C 0.5239(3) 0.9822(8) 0.9016(3) 0.0296(17) Uani 1 1 d . .
C36 C 0.5438(4) 1.0192(7) 0.8495(3) 0.0242(17) Uani 1 1 d . .
H36 H 0.5217 1.1076 0.8266 0.029 Uiso 1 1 calc R U
C37 C 0.5967(4) 0.9236(7) 0.8316(3) 0.0250(18) Uani 1 1 d . .
H37 H 0.6105 0.9458 0.7955 0.030 Uiso 1 1 calc R U
C38 C 0.5611(3) 0.5795(6) 0.5955(2) 0.0142(15) Uani 1 1 d . .
H38A H 0.5736 0.5576 0.5571 0.017 Uiso 1 1 calc R U
H38B H 0.6100 0.5492 0.6296 0.017 Uiso 1 1 calc R U
C39 C 0.4870(3) 0.4847(7) 0.5978(2) 0.0147(14) Uani 1 1 d . .
H39A H 0.4385 0.5097 0.5625 0.018 Uiso 1 1 calc R U
H39B H 0.4996 0.3754 0.5956 0.018 Uiso 1 1 calc R U
C40 C 0.4671(3) 0.5166(6) 0.6558(3) 0.0144(15) Uani 1 1 d . .
H40 H 0.5152 0.4847 0.6910 0.017 Uiso 1 1 calc R U
C41 C 0.4460(3) 0.6831(7) 0.6648(3) 0.0131(14) Uani 1 1 d . .
C42 C 0.5178(3) 0.7848(7) 0.6564(3) 0.0136(14) Uani 1 1 d . .
H42 H 0.5669 0.7620 0.6923 0.016 Uiso 1 1 calc R U
C43 C 0.5466(3) 0.7516(7) 0.5996(2) 0.0134(8) Uani 1 1 d . .
C44 C 0.6306(4) 0.8441(7) 0.6064(3) 0.0168(15) Uani 1 1 d . .
C45 C 0.6121(4) 1.0170(7) 0.6093(3) 0.0213(16) Uani 1 1 d . .
H45 H 0.5685 1.0432 0.5705 0.026 Uiso 1 1 calc R U
C46 C 0.5757(4) 1.0512(7) 0.6610(3) 0.0237(16) Uani 1 1 d . .
H46A H 0.6194 1.0354 0.7002 0.028 Uiso 1 1 calc R U
H46B H 0.5597 1.1598 0.6588 0.028 Uiso 1 1 calc R U
C47 C 0.5010(3) 0.9560(7) 0.6609(2) 0.0175(13) Uani 1 1 d . .
H47A H 0.4532 0.9862 0.6260 0.021 Uiso 1 1 calc R U
H47B H 0.4863 0.9758 0.6987 0.021 Uiso 1 1 calc R U
C48 C 0.7001(3) 0.7961(7) 0.6644(3) 0.0176(15) Uani 1 1 d . .
H48A H 0.7063 0.8768 0.6954 0.021 Uiso 1 1 calc R U
H48B H 0.6822 0.7025 0.6807 0.021 Uiso 1 1 calc R U
C49 C 0.7847(4) 0.7667(7) 0.6559(3) 0.0184(16) Uani 1 1 d . .
H49A H 0.8111 0.8644 0.6511 0.022 Uiso 1 1 calc R U
H49B H 0.8210 0.7141 0.6921 0.022 Uiso 1 1 calc R U
C50 C 0.7738(3) 0.6689(7) 0.5997(3) 0.0159(15) Uani 1 1 d . .
H50 H 0.7338 0.5879 0.6027 0.019 Uiso 1 1 calc R U
C51 C 0.7273(4) 0.7625(7) 0.5432(3) 0.0175(15) Uani 1 1 d . .
C52 C 0.7037(3) 0.6576(7) 0.4878(2) 0.0180(15) Uani 1 1 d . .
H52A H 0.6630 0.5815 0.4925 0.022 Uiso 1 1 calc R U
H52B H 0.6771 0.7181 0.4508 0.022 Uiso 1 1 calc R U
C53 C 0.7792(3) 0.5760(7) 0.4799(3) 0.0197(16) Uani 1 1 d . .
H53A H 0.7616 0.5081 0.4441 0.024 Uiso 1 1 calc R U
H53B H 0.8182 0.6518 0.4724 0.024 Uiso 1 1 calc R U
C54 C 0.8230(3) 0.4829(7) 0.5360(2) 0.0154(14) Uani 1 1 d . .
H54 H 0.7782 0.4173 0.5425 0.018 Uiso 1 1 calc R U
C55 C 0.8512(3) 0.5813(7) 0.5945(3) 0.0162(15) Uani 1 1 d . .
C56 C 0.8806(3) 0.4706(9) 0.6492(3) 0.0282(16) Uani 1 1 d . .
H56A H 0.9041 0.5304 0.6869 0.034 Uiso 1 1 calc R U
H56B H 0.8320 0.4143 0.6536 0.034 Uiso 1 1 calc R U
C57 C 0.9451(4) 0.3570(8) 0.6428(3) 0.0321(19) Uani 1 1 d . .
H57A H 0.9580 0.2853 0.6775 0.039 Uiso 1 1 calc R U
H57B H 0.9967 0.4119 0.6441 0.039 Uiso 1 1 calc R U
C58 C 0.9152(4) 0.2676(8) 0.5833(3) 0.0271(18) Uani 1 1 d . .
H58A H 0.9605 0.2000 0.5801 0.032 Uiso 1 1 calc R U
H58B H 0.8681 0.2024 0.5848 0.032 Uiso 1 1 calc R U
C59 C 0.8879(4) 0.3669(7) 0.5266(3) 0.0208(16) Uani 1 1 d . .
C60 C 0.3597(3) 0.7255(7) 0.6221(3) 0.0202(16) Uani 1 1 d . .
H60A H 0.3568 0.7011 0.5800 0.030 Uiso 1 1 calc R U
H60B H 0.3502 0.8346 0.6255 0.030 Uiso 1 1 calc R U
H60C H 0.3172 0.6679 0.6337 0.030 Uiso 1 1 calc R U
C61 C 0.4422(4) 0.6974(7) 0.7306(3) 0.0208(16) Uani 1 1 d . .
H61A H 0.4311 0.8034 0.7388 0.031 Uiso 1 1 calc R U
H61B H 0.4952 0.6656 0.7591 0.031 Uiso 1 1 calc R U
H61C H 0.3978 0.6324 0.7358 0.031 Uiso 1 1 calc R U
C62 C 0.4825(3) 0.7999(7) 0.5385(2) 0.0185(15) Uani 1 1 d . .
H62A H 0.5093 0.8014 0.5063 0.028 Uiso 1 1 calc R U
H62B H 0.4613 0.9016 0.5429 0.028 Uiso 1 1 calc R U
H62C H 0.4365 0.7273 0.5279 0.028 Uiso 1 1 calc R U
C63 C 0.6849(4) 1.1233(8) 0.6145(3) 0.0343(18) Uani 1 1 d . .
H63A H 0.7037 1.1122 0.5785 0.051 Uiso 1 1 calc R U
H63B H 0.7304 1.0976 0.6510 0.051 Uiso 1 1 calc R U
H63C H 0.6675 1.2286 0.6174 0.051 Uiso 1 1 calc R U
C64 C 0.7727(4) 0.9010(7) 0.5287(3) 0.0277(17) Uani 1 1 d . .
H64A H 0.8136 0.8675 0.5090 0.042 Uiso 1 1 calc R U
H64B H 0.8010 0.9547 0.5666 0.042 Uiso 1 1 calc R U
H64C H 0.7327 0.9693 0.5014 0.042 Uiso 1 1 calc R U
C65 C 0.9234(4) 0.6924(8) 0.5974(3) 0.0287(18) Uani 1 1 d . .
H65A H 0.9189 0.7287 0.5563 0.043 Uiso 1 1 calc R U
H65B H 0.9764 0.6396 0.6142 0.043 Uiso 1 1 calc R U
H65C H 0.9206 0.7790 0.6234 0.043 Uiso 1 1 calc R U
C66 C 0.9626(3) 0.4401(8) 0.5125(3) 0.0321(18) Uani 1 1 d . .
H66A H 0.9430 0.5154 0.4800 0.048 Uiso 1 1 calc R U
H66B H 0.9945 0.3614 0.4993 0.048 Uiso 1 1 calc R U
H66C H 0.9980 0.4902 0.5491 0.048 Uiso 1 1 calc R U
C67 C 0.8467(4) 0.2603(7) 0.4730(3) 0.0256(18) Uani 1 1 d . .
H67A H 0.8366 0.3159 0.4346 0.038 Uiso 1 1 calc R U
H67B H 0.7939 0.2234 0.4769 0.038 Uiso 1 1 calc R U
H67C H 0.8833 0.1737 0.4734 0.038 Uiso 1 1 calc R U
C68 C 0.4034(4) 0.3137(6) 0.6963(3) 0.0130(14) Uani 1 1 d . .
C69 C 0.3229(3) 0.2342(7) 0.6896(2) 0.0134(8) Uani 1 1 d . .
C70 C 0.2473(3) 0.2948(7) 0.6557(2) 0.0136(15) Uani 1 1 d . .
H70 H 0.2456 0.3898 0.6358 0.016 Uiso 1 1 calc R U
C71 C 0.1740(4) 0.2162(7) 0.6508(3) 0.0171(15) Uani 1 1 d . .
H71 H 0.1218 0.2585 0.6290 0.020 Uiso 1 1 calc R U
C72 C 0.1787(3) 0.0756(7) 0.6783(3) 0.0150(15) Uani 1 1 d . .
C73 C 0.2530(3) 0.0137(7) 0.7115(3) 0.0184(16) Uani 1 1 d . .
H73 H 0.2548 -0.0836 0.7298 0.022 Uiso 1 1 calc R U
C74 C 0.3248(3) 0.0946(7) 0.7179(2) 0.0156(14) Uani 1 1 d . .
H74 H 0.3763 0.0543 0.7420 0.019 Uiso 1 1 calc R U
O1 O 0.7291(2) 0.5991(5) 0.88492(17) 0.0174(10) Uani 1 1 d . .
O2 O 1.0614(2) 0.1855(4) 0.92318(16) 0.0151(10) Uani 1 1 d . .
O3 O 0.6997(3) 0.7185(5) 0.7947(2) 0.0348(12) Uani 1 1 d . .
O4 O 0.3951(2) 0.4243(4) 0.65541(16) 0.0149(10) Uani 1 1 d . .
O5 O 0.6489(2) 0.8171(5) 0.54971(18) 0.0185(10) Uani 1 1 d . .
O6 O 0.4669(2) 0.2805(5) 0.73485(19) 0.0251(12) Uani 1 1 d . .
Br1 Br 0.45322(4) 1.11410(9) 0.92824(4) 0.0463(3) Uani 1 1 d . .
Br2 Br 0.08000(4) -0.03624(7) 0.67039(3) 0.02370(17) Uani 1 1 d . .

loop_
_atom_site_aniso_label
_atom_site_aniso_U_11
_atom_site_aniso_U_22
_atom_site_aniso_U_33
_atom_site_aniso_U_23
_atom_site_aniso_U_13
_atom_site_aniso_U_12
C1 0.014(3) 0.019(4) 0.005(3) 0.001(3) 0.000(2) 0.003(3)
C2 0.020(4) 0.017(3) 0.014(3) -0.001(3) 0.002(3) -0.004(3)
C3 0.015(3) 0.018(4) 0.012(3) -0.001(3) 0.006(3) 0.006(3)
C4 0.016(4) 0.023(4) 0.012(4) 0.004(3) 0.007(3) 0.003(3)
C5 0.016(3) 0.017(4) 0.013(4) 0.000(3) 0.005(3) -0.005(3)
C6 0.013(3) 0.014(4) 0.017(4) 0.005(3) 0.003(3) 0.003(3)
C7 0.018(3) 0.026(4) 0.004(3) 0.004(3) 0.002(3) 0.002(3)
C8 0.026(4) 0.014(4) 0.030(4) -0.002(3) 0.012(3) 0.000(3)
C9 0.030(4) 0.019(3) 0.034(4) 0.001(4) 0.012(3) -0.002(4)
C10 0.023(4) 0.022(4) 0.035(4) 0.002(3) 0.009(3) -0.001(3)
C11 0.015(3) 0.018(4) 0.014(3) 0.001(3) 0.003(3) -0.003(3)
C12 0.017(3) 0.017(4) 0.017(4) 0.002(3) 0.004(3) -0.002(3)
C13 0.017(3) 0.013(3) 0.012(3) -0.001(3) 0.005(3) 0.005(3)
C14 0.018(3) 0.016(4) 0.010(3) 0.003(3) 0.007(3) -0.003(3)
C15 0.021(4) 0.023(4) 0.007(3) 0.007(3) 0.004(3) 0.007(3)
C16 0.019(3) 0.024(4) 0.010(3) -0.002(3) 0.001(3) 0.004(3)
C17 0.016(3) 0.016(4) 0.012(3) -0.003(3) 0.004(3) 0.003(3)
C18 0.019(2) 0.015(2) 0.0073(19) -0.0011(16) 0.0055(15) 0.0001(16)
C19 0.021(3) 0.023(4) 0.020(4) 0.002(3) 0.003(3) -0.002(3)
C20 0.030(4) 0.029(4) 0.010(3) 0.006(3) 0.005(3) -0.001(4)
C21 0.030(4) 0.024(4) 0.017(4) 0.005(3) 0.008(3) -0.006(3)
C22 0.020(3) 0.019(4) 0.016(4) -0.002(3) 0.005(3) -0.001(3)
C23 0.024(4) 0.025(4) 0.022(4) 0.004(3) 0.010(3) 0.002(3)
C24 0.020(4) 0.027(4) 0.025(4) 0.002(3) 0.004(3) -0.006(3)
C25 0.020(4) 0.025(4) 0.014(4) 0.007(3) 0.005(3) 0.004(3)
C26 0.029(4) 0.020(4) 0.050(5) -0.004(4) 0.015(4) 0.000(3)
C27 0.022(3) 0.019(4) 0.019(4) 0.003(3) 0.006(3) 0.008(3)
C28 0.023(4) 0.017(4) 0.020(4) -0.001(3) 0.012(3) -0.003(3)
C29 0.017(4) 0.032(4) 0.022(4) -0.004(3) 0.004(3) -0.007(3)
C30 0.028(4) 0.028(4) 0.020(4) -0.004(3) 0.006(3) -0.003(3)
C31 0.022(4) 0.017(4) 0.006(4) 0.006(3) -0.005(3) -0.006(3)
C32 0.015(3) 0.013(3) 0.012(4) -0.002(3) -0.006(3) -0.004(3)
C33 0.014(3) 0.014(4) 0.019(4) -0.004(3) -0.006(3) -0.001(3)
C34 0.022(4) 0.027(4) 0.018(4) -0.001(3) -0.003(3) 0.003(3)
C35 0.011(3) 0.027(5) 0.039(4) -0.011(4) -0.009(3) 0.000(3)
C36 0.016(4) 0.014(4) 0.031(4) 0.011(3) -0.010(3) -0.003(3)
C37 0.018(4) 0.024(4) 0.027(4) 0.010(3) -0.002(3) -0.010(3)
C38 0.021(3) 0.019(4) 0.005(3) -0.002(3) 0.008(3) -0.001(3)
C39 0.019(3) 0.011(4) 0.013(3) -0.001(3) 0.005(2) -0.010(3)
C40 0.011(3) 0.017(4) 0.015(3) 0.001(3) 0.003(3) -0.007(3)
C41 0.017(3) 0.018(3) 0.008(3) 0.001(3) 0.010(3) 0.000(3)
C42 0.010(3) 0.020(4) 0.010(3) -0.006(3) 0.002(3) -0.003(3)
C43 0.019(2) 0.015(2) 0.0073(19) -0.0011(16) 0.0055(15) 0.0001(16)
C44 0.025(4) 0.020(4) 0.009(4) -0.001(3) 0.011(3) -0.005(3)
C45 0.029(4) 0.017(4) 0.024(4) 0.002(3) 0.017(3) -0.002(3)
C46 0.033(4) 0.013(3) 0.028(4) -0.004(3) 0.014(3) -0.004(3)
C47 0.025(3) 0.014(3) 0.015(3) -0.004(3) 0.009(3) -0.001(4)
C48 0.023(4) 0.017(4) 0.015(4) -0.005(3) 0.010(3) -0.004(3)
C49 0.018(4) 0.023(4) 0.015(4) -0.004(3) 0.006(3) -0.008(3)
C50 0.015(3) 0.019(4) 0.015(3) -0.003(3) 0.006(3) -0.008(3)
C51 0.019(4) 0.015(4) 0.022(4) 0.001(3) 0.013(3) 0.000(3)
C52 0.021(3) 0.021(4) 0.011(3) 0.004(3) 0.003(3) 0.003(3)
C53 0.025(4) 0.023(4) 0.011(3) -0.001(3) 0.005(3) 0.001(3)
C54 0.012(3) 0.021(4) 0.012(3) 0.001(3) 0.002(2) -0.004(3)
C55 0.014(3) 0.022(4) 0.013(3) 0.000(3) 0.004(3) -0.005(3)
C56 0.020(3) 0.039(4) 0.022(4) 0.005(4) 0.001(3) 0.003(4)
C57 0.020(4) 0.047(5) 0.025(4) 0.005(4) 0.001(3) 0.009(4)
C58 0.015(4) 0.030(4) 0.030(4) 0.000(4) -0.003(3) 0.002(3)
C59 0.017(4) 0.023(4) 0.023(4) -0.006(3) 0.007(3) 0.001(3)
C60 0.018(4) 0.022(4) 0.022(4) 0.002(3) 0.008(3) -0.001(3)
C61 0.020(4) 0.018(4) 0.026(4) -0.004(3) 0.009(3) -0.007(3)
C62 0.020(3) 0.025(4) 0.010(3) 0.001(3) 0.004(3) -0.001(3)
C63 0.047(4) 0.018(4) 0.047(5) -0.005(4) 0.028(4) -0.009(4)
C64 0.039(4) 0.018(4) 0.034(4) 0.004(3) 0.023(4) -0.001(3)
C65 0.019(4) 0.038(5) 0.032(4) -0.012(4) 0.012(3) -0.013(3)
C66 0.018(3) 0.043(5) 0.040(4) -0.008(4) 0.016(3) -0.003(4)
C67 0.019(4) 0.018(4) 0.035(4) -0.001(3) 0.001(3) 0.007(3)
C68 0.021(4) 0.009(3) 0.010(3) -0.003(3) 0.006(3) -0.001(3)
C69 0.019(2) 0.015(2) 0.0073(19) -0.0011(16) 0.0055(15) 0.0001(16)
C70 0.023(4) 0.013(3) 0.004(3) -0.004(3) 0.003(3) -0.002(3)
C71 0.015(3) 0.021(4) 0.013(4) -0.002(3) 0.001(3) -0.005(3)
C72 0.012(3) 0.018(4) 0.013(3) -0.006(3) 0.002(3) -0.004(3)
C73 0.024(4) 0.013(4) 0.021(4) 0.001(3) 0.011(3) -0.005(3)
C74 0.007(3) 0.020(4) 0.019(3) -0.001(3) 0.002(3) 0.001(3)
O1 0.017(2) 0.024(3) 0.010(2) 0.005(2) 0.0026(18) 0.004(2)
O2 0.014(2) 0.020(2) 0.011(2) 0.0033(19) 0.0034(18) -0.0006(19)
O3 0.042(3) 0.044(3) 0.019(3) 0.015(2) 0.010(2) 0.012(2)
O4 0.014(2) 0.017(3) 0.012(2) 0.0047(19) 0.0012(17) -0.0073(18)
O5 0.021(2) 0.025(3) 0.012(2) 0.005(2) 0.0095(19) 0.002(2)
O6 0.020(3) 0.028(3) 0.024(3) 0.010(2) 0.001(2) -0.002(2)
Br1 0.0250(4) 0.0318(5) 0.0735(6) -0.0137(5) 0.0020(4) 0.0109(4)
Br2 0.0197(3) 0.0246(4) 0.0268(4) -0.0017(4) 0.0070(3) -0.0079(3)

loop_
_atom_type_symbol
_atom_type_description
_atom_type_scat_dispersion_real
_atom_type_scat_dispersion_imag
_atom_type_scat_source
C C 0.0034 0.0017 'International Tables Vol C Tables 4.2.6.8 and 6.1.1.4'
H H 0.0000 0.0000 'International Tables Vol C Tables 4.2.6.8 and 6.1.1.4'
O O 0.0114 0.0062 'International Tables Vol C Tables 4.2.6.8 and 6.1.1.4'
Br Br -0.2713 2.4705 'International Tables Vol C Tables 4.2.6.8 and 6.1.1.4'

loop_
_geom_angle_atom_site_label_1
_geom_angle_atom_site_label_2
_geom_angle_atom_site_label_3
_geom_angle
C2 C1 C6 113.0(5)
C2 C1 H1A 109.0
C6 C1 H1A 109.0
C2 C1 H1B 109.0
C6 C1 H1B 109.0
H1A C1 H1B 107.8
C3 C2 C1 109.4(5)
C3 C2 H2A 109.8
C1 C2 H2A 109.8
C3 C2 H2B 109.8
C1 C2 H2B 109.8
H2A C2 H2B 108.2
O1 C3 C2 107.0(4)
O1 C3 C4 108.8(5)
C2 C3 C4 115.3(5)
O1 C3 H3 108.5
C2 C3 H3 108.5
C4 C3 H3 108.5
C23 C4 C3 111.3(5)
C23 C4 C24 108.0(5)
C3 C4 C24 106.7(5)
C23 C4 C5 113.7(5)
C3 C4 C5 107.9(5)
C24 C4 C5 109.0(5)
C10 C5 C6 110.7(5)
C10 C5 C4 112.5(5)
C6 C5 C4 117.1(5)
C10 C5 H5 105.1
C6 C5 H5 105.1
C4 C5 H5 105.1
C1 C6 C25 106.8(5)
C1 C6 C5 109.6(5)
C25 C6 C5 113.0(5)
C1 C6 C7 110.7(5)
C25 C6 C7 108.4(5)
C5 C6 C7 108.3(5)
O2 C7 C8 107.4(5)
O2 C7 C11 113.5(5)
C8 C7 C11 109.4(5)
O2 C7 C6 104.7(4)
C8 C7 C6 108.8(5)
C11 C7 C6 112.8(5)
C26 C8 C9 108.8(5)
C26 C8 C7 115.8(5)
C9 C8 C7 111.3(5)
C26 C8 H8 106.8
C9 C8 H8 106.8
C7 C8 H8 106.8
C10 C9 C8 114.6(6)
C10 C9 H9A 108.6
C8 C9 H9A 108.6
C10 C9 H9B 108.6
C8 C9 H9B 108.6
H9A C9 H9B 107.6
C9 C10 C5 112.4(5)
C9 C10 H10A 109.1
C5 C10 H10A 109.1
C9 C10 H10B 109.1
C5 C10 H10B 109.1
H10A C10 H10B 107.9
C12 C11 C7 115.1(5)
C12 C11 H11A 108.5
C7 C11 H11A 108.5
C12 C11 H11B 108.5
C7 C11 H11B 108.5
H11A C11 H11B 107.5
C13 C12 C11 108.6(5)
C13 C12 H12A 110.0
C11 C12 H12A 110.0
C13 C12 H12B 110.0
C11 C12 H12B 110.0
H12A C12 H12B 108.3
C12 C13 C18 118.1(5)
C12 C13 C14 108.1(5)
C18 C13 C14 115.4(5)
C12 C13 H13 104.6
C18 C13 H13 104.6
C14 C13 H13 104.6
O2 C14 C15 105.7(4)
O2 C14 C27 106.0(4)
C15 C14 C27 109.7(5)
O2 C14 C13 110.1(4)
C15 C14 C13 108.7(5)
C27 C14 C13 116.2(5)
C14 C15 C16 111.0(5)
C14 C15 H15A 109.4
C16 C15 H15A 109.4
C14 C15 H15B 109.4
C16 C15 H15B 109.4
H15A C15 H15B 108.0
C17 C16 C15 112.4(4)
C17 C16 H16A 109.1
C15 C16 H16A 109.1
C17 C16 H16B 109.1
C15 C16 H16B 109.1
H16A C16 H16B 107.9
C16 C17 C18 111.1(5)
C16 C17 C22 114.7(5)
C18 C17 C22 116.4(5)
C16 C17 H17 104.3
C18 C17 H17 104.3
C22 C17 H17 104.3
C13 C18 C17 107.5(5)
C13 C18 C28 110.5(5)
C17 C18 C28 115.8(5)
C13 C18 C19 107.8(4)
C17 C18 C19 107.3(5)
C28 C18 C19 107.7(5)
C20 C19 C18 112.0(5)
C20 C19 H19A 109.2
C18 C19 H19A 109.2
C20 C19 H19B 109.2
C18 C19 H19B 109.2
H19A C19 H19B 107.9
C21 C20 C19 111.6(5)
C21 C20 H20A 109.3
C19 C20 H20A 109.3
C21 C20 H20B 109.3
C19 C20 H20B 109.3
H20A C20 H20B 108.0
C20 C21 C22 114.3(5)
C20 C21 H21A 108.7
C22 C21 H21A 108.7
C20 C21 H21B 108.7
C22 C21 H21B 108.7
H21A C21 H21B 107.6
C30 C22 C21 107.4(5)
C30 C22 C29 107.0(5)
C21 C22 C29 110.0(5)
C30 C22 C17 109.4(5)
C21 C22 C17 107.8(5)
C29 C22 C17 114.9(5)
C4 C23 H23A 109.5
C4 C23 H23B 109.5
H23A C23 H23B 109.5
C4 C23 H23C 109.5
H23A C23 H23C 109.5
H23B C23 H23C 109.5
C4 C24 H24A 109.5
C4 C24 H24B 109.5
H24A C24 H24B 109.5
C4 C24 H24C 109.5
H24A C24 H24C 109.5
H24B C24 H24C 109.5
C6 C25 H25A 109.5
C6 C25 H25B 109.5
H25A C25 H25B 109.5
C6 C25 H25C 109.5
H25A C25 H25C 109.5
H25B C25 H25C 109.5
C8 C26 H26A 109.5
C8 C26 H26B 109.5
H26A C26 H26B 109.5
C8 C26 H26C 109.5
H26A C26 H26C 109.5
H26B C26 H26C 109.5
C14 C27 H27A 109.5
C14 C27 H27B 109.5
H27A C27 H27B 109.5
C14 C27 H27C 109.5
H27A C27 H27C 109.5
H27B C27 H27C 109.5
C18 C28 H28A 109.5
C18 C28 H28B 109.5
H28A C28 H28B 109.5
C18 C28 H28C 109.5
H28A C28 H28C 109.5
H28B C28 H28C 109.5
C22 C29 H29A 109.5
C22 C29 H29B 109.5
H29A C29 H29B 109.5
C22 C29 H29C 109.5
H29A C29 H29C 109.5
H29B C29 H29C 109.5
C22 C30 H30A 109.5
C22 C30 H30B 109.5
H30A C30 H30B 109.5
C22 C30 H30C 109.5
H30A C30 H30C 109.5
H30B C30 H30C 109.5
O3 C31 O1 125.0(6)
O3 C31 C32 122.8(6)
O1 C31 C32 112.2(5)
C33 C32 C37 119.5(6)
C33 C32 C31 122.8(6)
C37 C32 C31 117.7(6)
C32 C33 C34 119.9(6)
C32 C33 H33 120.0
C34 C33 H33 120.0
C35 C34 C33 118.7(7)
C35 C34 H34 120.7
C33 C34 H34 120.7
C34 C35 C36 122.5(6)
C34 C35 Br1 118.8(6)
C36 C35 Br1 118.7(5)
C37 C36 C35 117.8(6)
C37 C36 H36 121.1
C35 C36 H36 121.1
C36 C37 C32 121.5(6)
C36 C37 H37 119.3
C32 C37 H37 119.3
C39 C38 C43 112.9(5)
C39 C38 H38A 109.0
C43 C38 H38A 109.0
C39 C38 H38B 109.0
C43 C38 H38B 109.0
H38A C38 H38B 107.8
C40 C39 C38 109.7(4)
C40 C39 H39A 109.7
C38 C39 H39A 109.7
C40 C39 H39B 109.7
C38 C39 H39B 109.7
H39A C39 H39B 108.2
O4 C40 C39 107.5(4)
O4 C40 C41 107.7(4)
C39 C40 C41 114.9(5)
O4 C40 H40 108.9
C39 C40 H40 108.9
C41 C40 H40 108.9
C40 C41 C60 111.0(5)
C40 C41 C61 106.9(5)
C60 C41 C61 107.1(5)
C40 C41 C42 107.9(5)
C60 C41 C42 113.8(5)
C61 C41 C42 109.8(5)
C47 C42 C43 110.5(5)
C47 C42 C41 112.6(5)
C43 C42 C41 116.6(5)
C47 C42 H42 105.4
C43 C42 H42 105.4
C41 C42 H42 105.4
C38 C43 C62 107.1(5)
C38 C43 C42 109.3(5)
C62 C43 C42 113.6(5)
C38 C43 C44 110.6(5)
C62 C43 C44 107.8(5)
C42 C43 C44 108.4(4)
O5 C44 C48 114.8(5)
O5 C44 C45 107.4(5)
C48 C44 C45 109.8(5)
O5 C44 C43 104.7(4)
C48 C44 C43 111.4(5)
C45 C44 C43 108.4(5)
C63 C45 C46 108.9(5)
C63 C45 C44 115.8(5)
C46 C45 C44 111.1(5)
C63 C45 H45 106.9
C46 C45 H45 106.9
C44 C45 H45 106.9
C47 C46 C45 114.9(5)
C47 C46 H46A 108.5
C45 C46 H46A 108.5
C47 C46 H46B 108.5
C45 C46 H46B 108.5
H46A C46 H46B 107.5
C46 C47 C42 111.7(5)
C46 C47 H47A 109.3
C42 C47 H47A 109.3
C46 C47 H47B 109.3
C42 C47 H47B 109.3
H47A C47 H47B 108.0
C49 C48 C44 115.7(5)
C49 C48 H48A 108.4
C44 C48 H48A 108.4
C49 C48 H48B 108.4
C44 C48 H48B 108.4
H48A C48 H48B 107.4
C50 C49 C48 109.2(5)
C50 C49 H49A 109.8
C48 C49 H49A 109.8
C50 C49 H49B 109.8
C48 C49 H49B 109.8
H49A C49 H49B 108.3
C49 C50 C51 108.5(5)
C49 C50 C55 117.2(5)
C51 C50 C55 115.3(5)
C49 C50 H50 104.8
C51 C50 H50 104.8
C55 C50 H50 104.8
O5 C51 C52 105.6(4)
O5 C51 C64 107.0(5)
C52 C51 C64 108.7(5)
O5 C51 C50 109.7(5)
C52 C51 C50 108.8(5)
C64 C51 C50 116.5(5)
C53 C52 C51 111.6(5)
C53 C52 H52A 109.3
C51 C52 H52A 109.3
C53 C52 H52B 109.3
C51 C52 H52B 109.3
H52A C52 H52B 108.0
C54 C53 C52 111.4(5)
C54 C53 H53A 109.4
C52 C53 H53A 109.4
C54 C53 H53B 109.4
C52 C53 H53B 109.4
H53A C53 H53B 108.0
C53 C54 C55 112.4(5)
C53 C54 C59 114.7(5)
C55 C54 C59 116.1(4)
C53 C54 H54 103.9
C55 C54 H54 103.9
C59 C54 H54 103.9
C65 C55 C54 114.8(5)
C65 C55 C56 107.8(5)
C54 C55 C56 107.2(5)
C65 C55 C50 110.9(5)
C54 C55 C50 107.3(4)
C56 C55 C50 108.6(5)
C57 C56 C55 113.4(5)
C57 C56 H56A 108.9
C55 C56 H56A 108.9
C57 C56 H56B 108.9
C55 C56 H56B 108.9
H56A C56 H56B 107.7
C56 C57 C58 111.9(5)
C56 C57 H57A 109.2
C58 C57 H57A 109.2
C56 C57 H57B 109.2
C58 C57 H57B 109.2
H57A C57 H57B 107.9
C59 C58 C57 114.0(6)
C59 C58 H58A 108.8
C57 C58 H58A 108.8
C59 C58 H58B 108.8
C57 C58 H58B 108.8
H58A C58 H58B 107.6
C58 C59 C66 111.5(5)
C58 C59 C67 106.6(5)
C66 C59 C67 106.7(5)
C58 C59 C54 107.5(5)
C66 C59 C54 114.4(5)
C67 C59 C54 109.9(5)
C41 C60 H60A 109.5
C41 C60 H60B 109.5
H60A C60 H60B 109.5
C41 C60 H60C 109.5
H60A C60 H60C 109.5
H60B C60 H60C 109.5
C41 C61 H61A 109.5
C41 C61 H61B 109.5
H61A C61 H61B 109.5
C41 C61 H61C 109.5
H61A C61 H61C 109.5
H61B C61 H61C 109.5
C43 C62 H62A 109.5
C43 C62 H62B 109.5
H62A C62 H62B 109.5
C43 C62 H62C 109.5
H62A C62 H62C 109.5
H62B C62 H62C 109.5
C45 C63 H63A 109.5
C45 C63 H63B 109.5
H63A C63 H63B 109.5
C45 C63 H63C 109.5
H63A C63 H63C 109.5
H63B C63 H63C 109.5
C51 C64 H64A 109.5
C51 C64 H64B 109.5
H64A C64 H64B 109.5
C51 C64 H64C 109.5
H64A C64 H64C 109.5
H64B C64 H64C 109.5
C55 C65 H65A 109.5
C55 C65 H65B 109.5
H65A C65 H65B 109.5
C55 C65 H65C 109.5
H65A C65 H65C 109.5
H65B C65 H65C 109.5
C59 C66 H66A 109.5
C59 C66 H66B 109.5
H66A C66 H66B 109.5
C59 C66 H66C 109.5
H66A C66 H66C 109.5
H66B C66 H66C 109.5
C59 C67 H67A 109.5
C59 C67 H67B 109.5
H67A C67 H67B 109.5
C59 C67 H67C 109.5
H67A C67 H67C 109.5
H67B C67 H67C 109.5
O6 C68 O4 125.2(5)
O6 C68 C69 123.0(5)
O4 C68 C69 111.7(5)
C74 C69 C70 119.5(5)
C74 C69 C68 118.3(5)
C70 C69 C68 122.2(5)
C69 C70 C71 120.1(6)
C69 C70 H70 120.0
C71 C70 H70 120.0
C72 C71 C70 118.6(6)
C72 C71 H71 120.7
C70 C71 H71 120.7
C73 C72 C71 121.9(5)
C73 C72 Br2 118.6(4)
C71 C72 Br2 119.4(4)
C72 C73 C74 119.0(5)
C72 C73 H73 120.5
C74 C73 H73 120.5
C73 C74 C69 120.8(5)
C73 C74 H74 119.6
C69 C74 H74 119.6
C31 O1 C3 118.0(5)
C7 O2 C14 127.4(4)
C68 O4 C40 119.4(4)
C44 O5 C51 126.5(4)

loop_
_geom_bond_atom_site_label_1
_geom_bond_atom_site_label_2
_geom_bond_distance
C1 C2 1.521(7)
C1 C6 1.549(8)
C1 H1A 0.9900
C1 H1B 0.9900
C2 C3 1.512(7)
C2 H2A 0.9900
C2 H2B 0.9900
C3 O1 1.471(6)
C3 C4 1.535(9)
C3 H3 1.0000
C4 C23 1.533(8)
C4 C24 1.542(8)
C4 C5 1.566(8)
C5 C10 1.532(8)
C5 C6 1.556(8)
C5 H5 1.0000
C6 C25 1.553(8)
C6 C7 1.590(8)
C7 O2 1.456(6)
C7 C8 1.547(8)
C7 C11 1.557(8)
C8 C26 1.535(8)
C8 C9 1.543(7)
C8 H8 1.0000
C9 C10 1.518(8)
C9 H9A 0.9900
C9 H9B 0.9900
C10 H10A 0.9900
C10 H10B 0.9900
C11 C12 1.524(7)
C11 H11A 0.9900
C11 H11B 0.9900
C12 C13 1.515(7)
C12 H12A 0.9900
C12 H12B 0.9900
C13 C18 1.538(8)
C13 C14 1.539(7)
C13 H13 1.0000
C14 O2 1.467(6)
C14 C15 1.526(8)
C14 C27 1.537(8)
C15 C16 1.535(8)
C15 H15A 0.9900
C15 H15B 0.9900
C16 C17 1.530(8)
C16 H16A 0.9900
C16 H16B 0.9900
C17 C18 1.544(7)
C17 C22 1.548(8)
C17 H17 1.0000
C18 C28 1.553(8)
C18 C19 1.561(7)
C19 C20 1.529(8)
C19 H19A 0.9900
C19 H19B 0.9900
C20 C21 1.522(8)
C20 H20A 0.9900
C20 H20B 0.9900
C21 C22 1.534(8)
C21 H21A 0.9900
C21 H21B 0.9900
C22 C30 1.533(8)
C22 C29 1.546(8)
C23 H23A 0.9800
C23 H23B 0.9800
C23 H23C 0.9800
C24 H24A 0.9800
C24 H24B 0.9800
C24 H24C 0.9800
C25 H25A 0.9800
C25 H25B 0.9800
C25 H25C 0.9800
C26 H26A 0.9800
C26 H26B 0.9800
C26 H26C 0.9800
C27 H27A 0.9800
C27 H27B 0.9800
C27 H27C 0.9800
C28 H28A 0.9800
C28 H28B 0.9800
C28 H28C 0.9800
C29 H29A 0.9800
C29 H29B 0.9800
C29 H29C 0.9800
C30 H30A 0.9800
C30 H30B 0.9800
C30 H30C 0.9800
C31 O3 1.201(7)
C31 O1 1.332(7)
C31 C32 1.498(8)
C32 C33 1.387(8)
C32 C37 1.389(8)
C33 C34 1.394(8)
C33 H33 0.9500
C34 C35 1.380(9)
C34 H34 0.9500
C35 C36 1.382(9)
C35 Br1 1.896(7)
C36 C37 1.379(8)
C36 H36 0.9500
C37 H37 0.9500
C38 C39 1.520(7)
C38 C43 1.542(8)
C38 H38A 0.9900
C38 H38B 0.9900
C39 C40 1.501(7)
C39 H39A 0.9900
C39 H39B 0.9900
C40 O4 1.462(6)
C40 C41 1.537(8)
C40 H40 1.0000
C41 C60 1.541(8)
C41 C61 1.543(8)
C41 C42 1.567(8)
C42 C47 1.542(8)
C42 C43 1.557(8)
C42 H42 1.0000
C43 C62 1.555(7)
C43 C44 1.604(8)
C44 O5 1.450(7)
C44 C48 1.550(8)
C44 C45 1.558(9)
C45 C63 1.522(8)
C45 C46 1.529(8)
C45 H45 1.0000
C46 C47 1.516(8)
C46 H46A 0.9900
C46 H46B 0.9900
C47 H47A 0.9900
C47 H47B 0.9900
C48 C49 1.525(8)
C48 H48A 0.9900
C48 H48B 0.9900
C49 C50 1.519(8)
C49 H49A 0.9900
C49 H49B 0.9900
C50 C51 1.541(8)
C50 C55 1.555(8)
C50 H50 1.0000
C51 O5 1.460(7)
C51 C52 1.528(8)
C51 C64 1.530(8)
C52 C53 1.523(8)
C52 H52A 0.9900
C52 H52B 0.9900
C53 C54 1.521(7)
C53 H53A 0.9900
C53 H53B 0.9900
C54 C55 1.552(7)
C54 C59 1.562(8)
C54 H54 1.0000
C55 C65 1.551(8)
C55 C56 1.552(8)
C56 C57 1.521(8)
C56 H56A 0.9900
C56 H56B 0.9900
C57 C58 1.527(9)
C57 H57A 0.9900
C57 H57B 0.9900
C58 C59 1.523(8)
C58 H58A 0.9900
C58 H58B 0.9900
C59 C66 1.539(8)
C59 C67 1.541(8)
C60 H60A 0.9800
C60 H60B 0.9800
C60 H60C 0.9800
C61 H61A 0.9800
C61 H61B 0.9800
C61 H61C 0.9800
C62 H62A 0.9800
C62 H62B 0.9800
C62 H62C 0.9800
C63 H63A 0.9800
C63 H63B 0.9800
C63 H63C 0.9800
C64 H64A 0.9800
C64 H64B 0.9800
C64 H64C 0.9800
C65 H65A 0.9800
C65 H65B 0.9800
C65 H65C 0.9800
C66 H66A 0.9800
C66 H66B 0.9800
C66 H66C 0.9800
C67 H67A 0.9800
C67 H67B 0.9800
C67 H67C 0.9800
C68 O6 1.207(6)
C68 O4 1.333(6)
C68 C69 1.497(8)
C69 C74 1.386(8)
C69 C70 1.388(7)
C70 C71 1.396(8)
C70 H70 0.9500
C71 C72 1.381(8)
C71 H71 0.9500
C72 C73 1.371(7)
C72 Br2 1.900(6)
C73 C74 1.378(7)
C73 H73 0.9500
C74 H74 0.9500

loop_
_geom_torsion_atom_site_label_1
_geom_torsion_atom_site_label_2
_geom_torsion_atom_site_label_3
_geom_torsion_atom_site_label_4
_geom_torsion
C6 C1 C2 C3 -58.1(6)
C1 C2 C3 O1 -179.2(4)
C1 C2 C3 C4 59.6(7)
O1 C3 C4 C23 -47.3(6)
C2 C3 C4 C23 72.9(6)
O1 C3 C4 C24 70.3(6)
C2 C3 C4 C24 -169.5(5)
O1 C3 C4 C5 -172.7(4)
C2 C3 C4 C5 -52.5(7)
C23 C4 C5 C10 52.9(7)
C3 C4 C5 C10 176.9(5)
C24 C4 C5 C10 -67.7(7)
C23 C4 C5 C6 -77.1(7)
C3 C4 C5 C6 46.9(7)
C24 C4 C5 C6 162.4(5)
C2 C1 C6 C25 -70.5(5)
C2 C1 C6 C5 52.2(6)
C2 C1 C6 C7 171.6(4)
C10 C5 C6 C1 -178.5(5)
C4 C5 C6 C1 -47.8(7)
C10 C5 C6 C25 -59.5(7)
C4 C5 C6 C25 71.2(7)
C10 C5 C6 C7 60.6(6)
C4 C5 C6 C7 -168.6(5)
C1 C6 C7 O2 63.6(5)
C25 C6 C7 O2 -53.2(6)
C5 C6 C7 O2 -176.1(4)
C1 C6 C7 C8 178.2(5)
C25 C6 C7 C8 61.4(6)
C5 C6 C7 C8 -61.6(6)
C1 C6 C7 C11 -60.2(6)
C25 C6 C7 C11 -177.0(5)
C5 C6 C7 C11 60.1(6)
O2 C7 C8 C26 -66.0(7)
C11 C7 C8 C26 57.5(7)
C6 C7 C8 C26 -178.8(5)
O2 C7 C8 C9 169.1(5)
C11 C7 C8 C9 -67.4(6)
C6 C7 C8 C9 56.3(6)
C26 C8 C9 C10 -179.8(6)
C7 C8 C9 C10 -51.0(7)
C8 C9 C10 C5 49.4(8)
C6 C5 C10 C9 -54.4(7)
C4 C5 C10 C9 172.5(5)
O2 C7 C11 C12 17.9(7)
C8 C7 C11 C12 -102.1(6)
C6 C7 C11 C12 136.7(5)
C7 C11 C12 C13 -50.9(7)
C11 C12 C13 C18 -157.4(5)
C11 C12 C13 C14 69.3(6)
C12 C13 C14 O2 -53.4(6)
C18 C13 C14 O2 171.8(4)
C12 C13 C14 C15 -168.8(5)
C18 C13 C14 C15 56.5(6)
C12 C13 C14 C27 67.0(6)
C18 C13 C14 C27 -67.7(7)
O2 C14 C15 C16 -172.1(4)
C27 C14 C15 C16 74.1(6)
C13 C14 C15 C16 -53.9(6)
C14 C15 C16 C17 57.0(6)
C15 C16 C17 C18 -57.7(6)
C15 C16 C17 C22 167.7(5)
C12 C13 C18 C17 173.5(5)
C14 C13 C18 C17 -56.5(6)
C12 C13 C18 C28 -59.3(6)
C14 C13 C18 C28 70.7(6)
C12 C13 C18 C19 58.1(6)
C14 C13 C18 C19 -171.9(5)
C16 C17 C18 C13 54.8(6)
C22 C17 C18 C13 -171.4(5)
C16 C17 C18 C28 -69.2(6)
C22 C17 C18 C28 64.6(7)
C16 C17 C18 C19 170.6(5)
C22 C17 C18 C19 -55.6(6)
C13 C18 C19 C20 170.2(5)
C17 C18 C19 C20 54.7(6)
C28 C18 C19 C20 -70.6(6)
C18 C19 C20 C21 -56.2(7)
C19 C20 C21 C22 55.3(7)
C20 C21 C22 C30 -169.5(5)
C20 C21 C22 C29 74.3(7)
C20 C21 C22 C17 -51.7(7)
C16 C17 C22 C30 -57.6(7)
C18 C17 C22 C30 170.3(5)
C16 C17 C22 C21 -174.0(5)
C18 C17 C22 C21 53.8(7)
C16 C17 C22 C29 62.9(7)
C18 C17 C22 C29 -69.3(6)
O3 C31 C32 C33 168.9(6)
O1 C31 C32 C33 -11.0(8)
O3 C31 C32 C37 -11.5(9)
O1 C31 C32 C37 168.6(5)
C37 C32 C33 C34 -0.6(8)
C31 C32 C33 C34 179.0(5)
C32 C33 C34 C35 -1.4(9)
C33 C34 C35 C36 2.3(9)
C33 C34 C35 Br1 -177.3(4)
C34 C35 C36 C37 -1.0(9)
Br1 C35 C36 C37 178.6(4)
C35 C36 C37 C32 -1.1(8)
C33 C32 C37 C36 1.9(9)
C31 C32 C37 C36 -177.7(5)
C43 C38 C39 C40 -58.6(6)
C38 C39 C40 O4 179.3(4)
C38 C39 C40 C41 59.5(6)
O4 C40 C41 C60 -47.0(6)
C39 C40 C41 C60 72.8(6)
O4 C40 C41 C61 69.6(6)
C39 C40 C41 C61 -170.7(4)
O4 C40 C41 C42 -172.4(4)
C39 C40 C41 C42 -52.7(6)
C40 C41 C42 C47 176.8(5)
C60 C41 C42 C47 53.0(6)
C61 C41 C42 C47 -67.1(6)
C40 C41 C42 C43 47.6(6)
C60 C41 C42 C43 -76.2(6)
C61 C41 C42 C43 163.7(5)
C39 C38 C43 C62 -70.7(6)
C39 C38 C43 C42 52.8(6)
C39 C38 C43 C44 172.1(4)
C47 C42 C43 C38 -178.7(4)
C41 C42 C43 C38 -48.6(6)
C47 C42 C43 C62 -59.2(6)
C41 C42 C43 C62 71.0(6)
C47 C42 C43 C44 60.6(6)
C41 C42 C43 C44 -169.2(5)
C38 C43 C44 O5 64.8(6)
C62 C43 C44 O5 -52.0(6)
C42 C43 C44 O5 -175.4(4)
C38 C43 C44 C48 -59.9(6)
C62 C43 C44 C48 -176.7(5)
C42 C43 C44 C48 60.0(6)
C38 C43 C44 C45 179.1(5)
C62 C43 C44 C45 62.4(6)
C42 C43 C44 C45 -61.0(6)
O5 C44 C45 C63 -66.2(7)
C48 C44 C45 C63 59.2(7)
C43 C44 C45 C63 -178.8(5)
O5 C44 C45 C46 168.9(5)
C48 C44 C45 C46 -65.7(7)
C43 C44 C45 C46 56.3(7)
C63 C45 C46 C47 178.6(5)
C44 C45 C46 C47 -52.7(7)
C45 C46 C47 C42 51.4(7)
C43 C42 C47 C46 -55.3(6)
C41 C42 C47 C46 172.5(5)
O5 C44 C48 C49 15.2(8)
C45 C44 C48 C49 -105.9(6)
C43 C44 C48 C49 133.9(5)
C44 C48 C49 C50 -46.2(7)
C48 C49 C50 C51 67.2(6)
C48 C49 C50 C55 -160.0(5)
C49 C50 C51 O5 -55.9(6)
C55 C50 C51 O5 170.3(5)
C49 C50 C51 C52 -170.9(5)
C55 C50 C51 C52 55.3(6)
C49 C50 C51 C64 65.8(7)
C55 C50 C51 C64 -68.0(7)
O5 C51 C52 C53 -172.9(5)
C64 C51 C52 C53 72.6(6)
C50 C51 C52 C53 -55.2(6)
C51 C52 C53 C54 58.2(6)
C52 C53 C54 C55 -58.0(6)
C52 C53 C54 C59 166.5(5)
C53 C54 C55 C65 -70.0(6)
C59 C54 C55 C65 64.9(7)
C53 C54 C55 C56 170.3(5)
C59 C54 C55 C56 -54.8(6)
C53 C54 C55 C50 53.7(6)
C59 C54 C55 C50 -171.3(5)
C49 C50 C55 C65 -57.4(7)
C51 C50 C55 C65 72.3(6)
C49 C50 C55 C54 176.4(5)
C51 C50 C55 C54 -53.9(6)
C49 C50 C55 C56 60.9(7)
C51 C50 C55 C56 -169.5(5)
C65 C55 C56 C57 -71.1(7)
C54 C55 C56 C57 53.0(7)
C50 C55 C56 C57 168.7(5)
C55 C56 C57 C58 -54.8(8)
C56 C57 C58 C59 55.1(8)
C57 C58 C59 C66 73.2(7)
C57 C58 C59 C67 -170.7(5)
C57 C58 C59 C54 -52.9(7)
C53 C54 C59 C58 -171.2(5)
C55 C54 C59 C58 54.9(7)
C53 C54 C59 C66 64.5(7)
C55 C54 C59 C66 -69.4(7)
C53 C54 C59 C67 -55.5(7)
C55 C54 C59 C67 170.6(5)
O6 C68 C69 C74 -16.6(9)
O4 C68 C69 C74 164.1(5)
O6 C68 C69 C70 164.2(6)
O4 C68 C69 C70 -15.1(8)
C74 C69 C70 C71 0.7(8)
C68 C69 C70 C71 179.9(5)
C69 C70 C71 C72 -2.4(9)
C70 C71 C72 C73 1.8(9)
C70 C71 C72 Br2 -178.2(4)
C71 C72 C73 C74 0.5(9)
Br2 C72 C73 C74 -179.5(4)
C72 C73 C74 C69 -2.3(9)
C70 C69 C74 C73 1.6(9)
C68 C69 C74 C73 -177.6(5)
O3 C31 O1 C3 0.6(8)
C32 C31 O1 C3 -179.6(5)
C2 C3 O1 C31 120.0(5)
C4 C3 O1 C31 -114.7(5)
C8 C7 O2 C14 117.5(6)
C11 C7 O2 C14 -3.6(8)
C6 C7 O2 C14 -127.0(5)
C15 C14 O2 C7 139.0(5)
C27 C14 O2 C7 -104.6(6)
C13 C14 O2 C7 21.8(7)
O6 C68 O4 C40 -0.5(8)
C69 C68 O4 C40 178.8(4)
C39 C40 O4 C68 114.4(5)
C41 C40 O4 C68 -121.3(5)
C48 C44 O5 C51 -5.4(8)
C45 C44 O5 C51 117.0(6)
C43 C44 O5 C51 -127.9(5)
C52 C51 O5 C44 143.1(5)
C64 C51 O5 C44 -101.2(6)
C50 C51 O5 C44 26.0(7)
